data_4131971
loop_
_publ_author_name
'Karak, Suvendu'
'Kumar, Sushil'
'Pachfule, Pradip'
'Banerjee, Rahul'

_publ_section_title
;
 Porosity Prediction through Hydrogen Bonding in Covalent Organic
 Frameworks.
;
_journal_issue 15
_journal_name_full 'Journal of the American Chemical Society'
_journal_page_first 5138
_journal_page_last 5145
_journal_paper_doi 10.1021/jacs.7b13558
_journal_volume 140
_journal_year 2018
_chemical_formula_moiety 'C14 H18 N2 O2, 2(C6 H4 N O5 S)'
_chemical_formula_sum 'C26 H26 N4 O12 S2'
_chemical_formula_weight 650.63
_space_group_crystal_system triclinic
_space_group_IT_number 2
_space_group_name_Hall '-P 1'
_space_group_name_H-M_alt 'P -1'
_atom_sites_solution_hydrogens mixed
_audit_creation_method SHELXL-2016/6
_cell_angle_alpha 98.012(7)
_cell_angle_beta 94.549(8)
_cell_angle_gamma 97.848(7)
_cell_formula_units_Z 1
_cell_length_a 6.0303(6)
_cell_length_b 9.7210(8)
_cell_length_c 12.4638(12)
_cell_measurement_reflns_used 2507
_cell_measurement_temperature 293(2)
_cell_measurement_theta_max 25.00
_cell_measurement_theta_min 3.35
_cell_volume 713.12(12)
_computing_structure_refinement 'SHELXL-2016/6 (Sheldrick, 2016)'
_diffrn_ambient_temperature 293(2)
_diffrn_measured_fraction_theta_full 0.998
_diffrn_measured_fraction_theta_max 0.998
_diffrn_measurement_device_type 'Supernova (Mo) X-ray source'
_diffrn_measurement_method '\w scans'
_diffrn_radiation_type MoK\a
_diffrn_radiation_wavelength 0.71073
_diffrn_reflns_av_R_equivalents 0.0501
_diffrn_reflns_av_unetI/netI 0.0621
_diffrn_reflns_Laue_measured_fraction_full 0.998
_diffrn_reflns_Laue_measured_fraction_max 0.998
_diffrn_reflns_limit_h_max 7
_diffrn_reflns_limit_h_min -7
_diffrn_reflns_limit_k_max 11
_diffrn_reflns_limit_k_min -10
_diffrn_reflns_limit_l_max 9
_diffrn_reflns_limit_l_min -14
_diffrn_reflns_number 4711
_diffrn_reflns_point_group_measured_fraction_full 0.998
_diffrn_reflns_point_group_measured_fraction_max 0.998
_diffrn_reflns_theta_full 24.992
_diffrn_reflns_theta_max 24.992
_diffrn_reflns_theta_min 3.318
_diffrn_source 'fine focus sealed tube'
_exptl_absorpt_coefficient_mu 0.259
_exptl_absorpt_correction_T_max 0.950
_exptl_absorpt_correction_T_min 0.938
_exptl_absorpt_correction_type multi-scan
_exptl_absorpt_process_details crysalispro
_exptl_crystal_colour colorless
_exptl_crystal_density_diffrn 1.515
_exptl_crystal_description block
_exptl_crystal_F_000 338
_exptl_crystal_size_max 0.250
_exptl_crystal_size_mid 0.240
_exptl_crystal_size_min 0.200
_refine_diff_density_max 0.430
_refine_diff_density_min -0.348
_refine_diff_density_rms 0.067
_refine_ls_extinction_method none
_refine_ls_goodness_of_fit_ref 1.072
_refine_ls_hydrogen_treatment mixed
_refine_ls_matrix_type full
_refine_ls_number_parameters 211
_refine_ls_number_reflns 2507
_refine_ls_number_restraints 1
_refine_ls_restrained_S_all 1.072
_refine_ls_R_factor_all 0.0604
_refine_ls_R_factor_gt 0.0528
_refine_ls_shift/su_max 0.001
_refine_ls_shift/su_mean 0.000
_refine_ls_structure_factor_coef Fsqd
_refine_ls_weighting_details 'w=1/[\s^2^(Fo^2^)+(0.0645P)^2^+0.3184P] where P=(Fo^2^+2Fc^2^)/3'
_refine_ls_weighting_scheme calc
_refine_ls_wR_factor_gt 0.1353
_refine_ls_wR_factor_ref 0.1425
_reflns_Friedel_coverage 0.000
_reflns_number_gt 2118
_reflns_number_total 2507
_reflns_threshold_expression 'I > 2\s(I)'
_cod_data_source_file ja7b13558_si_002.cif
_cod_data_source_block NBSA-BD-(OMe)2
_cod_database_code 4131971
_shelx_shelxl_version_number 2016/6
_shelx_space_group_comment
;
The symmetry employed for this shelxl refinement is uniquely defined
by the following loop, which should always be used as a source of
symmetry information in preference to the above space-group names.
They are only intended as comments.
;
_shelx_estimated_absorpt_t_min 0.938
_shelx_estimated_absorpt_t_max 0.950

loop_
_space_group_symop_operation_xyz
'x, y, z'
'-x, -y, -z'

loop_
_atom_site_label
_atom_site_type_symbol
_atom_site_fract_x
_atom_site_fract_y
_atom_site_fract_z
_atom_site_U_iso_or_equiv
_atom_site_adp_type
_atom_site_occupancy
_atom_site_site_symmetry_order
_atom_site_calc_flag
_atom_site_refinement_flags_posn
_atom_site_refinement_flags_adp
C1 C 0.1861(4) 0.5461(3) 0.8276(2) 0.0379(6) Uani 1 1 d . .
C2 C 0.3795(5) 0.4853(3) 0.8317(2) 0.0477(7) Uani 1 1 d . .
H2 H 0.474548 0.497485 0.895886 0.057 Uiso 1 1 calc R U
C3 C 0.4287(5) 0.4062(3) 0.7389(2) 0.0448(7) Uani 1 1 d . .
H3 H 0.558972 0.364895 0.739514 0.054 Uiso 1 1 calc R U
C4 C 0.2843(4) 0.3882(2) 0.6443(2) 0.0347(6) Uani 1 1 d . .
C5 C 0.0924(4) 0.4509(3) 0.6418(2) 0.0390(6) Uani 1 1 d . .
H5 H -0.003258 0.438933 0.577865 0.047 Uiso 1 1 calc R U
C6 C 0.0428(5) 0.5315(3) 0.7349(2) 0.0401(6) Uani 1 1 d . .
H6 H -0.085393 0.574926 0.734244 0.048 Uiso 1 1 calc R U
C7 C 0.8115(4) 0.0004(3) 0.2087(2) 0.0386(6) Uani 1 1 d . .
C8 C 0.7288(4) -0.0366(3) 0.1012(2) 0.0400(6) Uani 1 1 d . .
H8 H 0.795088 -0.100282 0.056113 0.048 Uiso 1 1 calc R U
C9 C 0.5456(4) 0.0204(2) 0.05837(19) 0.0350(6) Uani 1 1 d . .
C10 C 0.4515(5) 0.1153(3) 0.1282(2) 0.0438(7) Uani 1 1 d . .
H10 H 0.332332 0.156135 0.101173 0.053 Uiso 1 1 calc R U
C11 C 0.5314(5) 0.1503(3) 0.2372(2) 0.0415(6) Uani 1 1 d . .
H11 H 0.464698 0.212705 0.283216 0.050 Uiso 1 1 calc R U
C12 C 0.7097(4) 0.0921(2) 0.27681(19) 0.0344(6) Uani 1 1 d . .
C13 C 1.0862(5) -0.1546(3) 0.2010(3) 0.0547(8) Uani 1 1 d . .
H13A H 1.210602 -0.175572 0.245699 0.082 Uiso 1 1 calc R U
H13B H 0.974581 -0.236744 0.182681 0.082 Uiso 1 1 calc R U
H13C H 1.138062 -0.125836 0.135545 0.082 Uiso 1 1 calc R U
N1 N 0.1302(4) 0.6284(2) 0.92752(19) 0.0498(6) Uani 1 1 d . .
N2 N 0.7962(4) 0.1229(3) 0.39144(18) 0.0401(5) Uani 1 1 d D .
O1 O -0.0324(4) 0.6886(3) 0.92156(19) 0.0793(8) Uani 1 1 d . .
O2 O 0.2480(5) 0.6317(3) 1.01146(17) 0.0816(8) Uani 1 1 d . .
O3 O 0.5782(4) 0.3032(3) 0.5228(2) 0.0914(10) Uani 1 1 d . .
O4 O 0.2568(6) 0.1382(2) 0.5428(2) 0.0940(10) Uani 1 1 d . .
O5 O 0.2141(4) 0.3134(2) 0.43527(16) 0.0594(6) Uani 1 1 d . .
O6 O 0.9912(4) -0.0449(2) 0.25862(15) 0.0590(6) Uani 1 1 d . .
S1 S 0.34148(11) 0.27756(6) 0.52678(5) 0.0398(2) Uani 1 1 d . .
H2A H 0.708(5) 0.174(3) 0.431(2) 0.037(7) Uiso 1 1 d . .
H2B H 0.946(4) 0.163(3) 0.404(3) 0.076(11) Uiso 1 1 d D .
H2C H 0.795(7) 0.045(4) 0.425(3) 0.098(14) Uiso 1 1 d . .

loop_
_atom_site_aniso_label
_atom_site_aniso_U_11
_atom_site_aniso_U_22
_atom_site_aniso_U_33
_atom_site_aniso_U_23
_atom_site_aniso_U_13
_atom_site_aniso_U_12
C1 0.0445(15) 0.0349(12) 0.0354(13) 0.0007(10) 0.0052(11) 0.0135(11)
C2 0.0488(17) 0.0578(17) 0.0351(14) -0.0053(12) -0.0083(12) 0.0224(13)
C3 0.0377(15) 0.0547(16) 0.0422(15) -0.0027(12) -0.0046(12) 0.0228(12)
C4 0.0352(13) 0.0333(12) 0.0350(13) 0.0019(10) 0.0016(10) 0.0073(10)
C5 0.0380(14) 0.0435(14) 0.0359(13) 0.0038(11) -0.0033(11) 0.0136(11)
C6 0.0402(14) 0.0394(13) 0.0440(14) 0.0065(11) 0.0041(11) 0.0171(11)
C7 0.0360(14) 0.0416(14) 0.0390(14) 0.0008(11) 0.0024(11) 0.0149(11)
C8 0.0428(15) 0.0428(14) 0.0353(13) -0.0037(11) 0.0058(11) 0.0177(11)
C9 0.0381(14) 0.0344(12) 0.0325(13) 0.0024(10) 0.0048(10) 0.0081(10)
C10 0.0481(16) 0.0490(15) 0.0363(13) -0.0001(11) -0.0009(12) 0.0243(12)
C11 0.0473(16) 0.0414(14) 0.0369(13) -0.0037(11) 0.0046(12) 0.0202(12)
C12 0.0365(13) 0.0339(12) 0.0308(12) -0.0017(10) 0.0003(10) 0.0074(10)
C13 0.0537(18) 0.0542(17) 0.0610(18) 0.0028(14) 0.0078(15) 0.0290(14)
N1 0.0600(16) 0.0489(13) 0.0431(13) -0.0012(10) 0.0062(12) 0.0248(12)
N2 0.0411(14) 0.0459(13) 0.0321(11) -0.0050(10) -0.0019(10) 0.0166(11)
O1 0.0812(17) 0.0972(18) 0.0637(15) -0.0154(13) 0.0037(13) 0.0590(15)
O2 0.105(2) 0.1042(19) 0.0402(12) -0.0101(12) -0.0062(13) 0.0614(16)
O3 0.0384(13) 0.132(2) 0.0816(17) -0.0640(16) -0.0026(12) 0.0230(13)
O4 0.177(3) 0.0363(12) 0.0676(16) 0.0002(10) 0.0180(17) 0.0150(14)
O5 0.0697(15) 0.0738(14) 0.0366(10) -0.0011(9) -0.0037(10) 0.0326(11)
O6 0.0561(13) 0.0821(14) 0.0404(11) -0.0113(10) -0.0077(9) 0.0440(11)
S1 0.0419(4) 0.0395(4) 0.0359(4) -0.0061(3) -0.0017(3) 0.0138(3)

loop_
_atom_type_symbol
_atom_type_description
_atom_type_scat_dispersion_real
_atom_type_scat_dispersion_imag
_atom_type_scat_source
C C 0.0033 0.0016 'International Tables Vol C Tables 4.2.6.8 and 6.1.1.4'
H H 0.0000 0.0000 'International Tables Vol C Tables 4.2.6.8 and 6.1.1.4'
N N 0.0061 0.0033 'International Tables Vol C Tables 4.2.6.8 and 6.1.1.4'
O O 0.0106 0.0060 'International Tables Vol C Tables 4.2.6.8 and 6.1.1.4'
S S 0.1246 0.1234 'International Tables Vol C Tables 4.2.6.8 and 6.1.1.4'

loop_
_geom_angle_atom_site_label_1
_geom_angle_atom_site_label_2
_geom_angle_atom_site_label_3
_geom_angle
_geom_angle_site_symmetry_3
C6 C1 C2 122.6(2) .
C6 C1 N1 118.7(2) .
C2 C1 N1 118.7(2) .
C3 C2 C1 118.5(2) .
C3 C2 H2 120.7 .
C1 C2 H2 120.7 .
C2 C3 C4 120.0(2) .
C2 C3 H3 120.0 .
C4 C3 H3 120.0 .
C5 C4 C3 120.6(2) .
C5 C4 S1 119.85(19) .
C3 C4 S1 119.54(19) .
C4 C5 C6 119.8(2) .
C4 C5 H5 120.1 .
C6 C5 H5 120.1 .
C1 C6 C5 118.6(2) .
C1 C6 H6 120.7 .
C5 C6 H6 120.7 .
O6 C7 C8 126.2(2) .
O6 C7 C12 114.0(2) .
C8 C7 C12 119.8(2) .
C7 C8 C9 120.9(2) .
C7 C8 H8 119.6 .
C9 C8 H8 119.6 .
C10 C9 C8 117.8(2) .
C10 C9 C9 121.2(3) 2_655
C8 C9 C9 121.0(3) 2_655
C11 C10 C9 121.4(2) .
C11 C10 H10 119.3 .
C9 C10 H10 119.3 .
C12 C11 C10 119.4(2) .
C12 C11 H11 120.3 .
C10 C11 H11 120.3 .
C11 C12 C7 120.7(2) .
C11 C12 N2 121.5(2) .
C7 C12 N2 117.9(2) .
O6 C13 H13A 109.5 .
O6 C13 H13B 109.5 .
H13A C13 H13B 109.5 .
O6 C13 H13C 109.5 .
H13A C13 H13C 109.5 .
H13B C13 H13C 109.5 .
O2 N1 O1 123.4(2) .
O2 N1 C1 118.4(2) .
O1 N1 C1 118.2(2) .
C12 N2 H2A 111.3(16) .
C12 N2 H2B 114(2) .
H2A N2 H2B 111(3) .
C12 N2 H2C 114(3) .
H2A N2 H2C 103(3) .
H2B N2 H2C 102(3) .
C7 O6 C13 118.5(2) .
O3 S1 O4 114.33(19) .
O3 S1 O5 113.94(17) .
O4 S1 O5 109.50(16) .
O3 S1 C4 106.20(12) .
O4 S1 C4 105.20(14) .
O5 S1 C4 106.96(12) .

loop_
_geom_bond_atom_site_label_1
_geom_bond_atom_site_label_2
_geom_bond_distance
_geom_bond_site_symmetry_2
C1 C6 1.366(3) .
C1 C2 1.378(4) .
C1 N1 1.472(3) .
C2 C3 1.373(4) .
C2 H2 0.9300 .
C3 C4 1.384(3) .
C3 H3 0.9300 .
C4 C5 1.380(4) .
C4 S1 1.779(3) .
C5 C6 1.383(4) .
C5 H5 0.9300 .
C6 H6 0.9300 .
C7 O6 1.362(3) .
C7 C8 1.374(4) .
C7 C12 1.383(3) .
C8 C9 1.403(3) .
C8 H8 0.9300 .
C9 C10 1.388(4) .
C9 C9 1.493(5) 2_655
C10 C11 1.385(3) .
C10 H10 0.9300 .
C11 C12 1.370(3) .
C11 H11 0.9300 .
C12 N2 1.457(3) .
C13 O6 1.414(3) .
C13 H13A 0.9600 .
C13 H13B 0.9600 .
C13 H13C 0.9600 .
N1 O2 1.211(3) .
N1 O1 1.211(3) .
N2 H2A 0.90(3) .
N2 H2B 0.925(19) .
N2 H2C 0.92(4) .
O3 S1 1.421(2) .
O4 S1 1.427(2) .
O5 S1 1.4343(19) .

loop_
_geom_torsion_atom_site_label_1
_geom_torsion_atom_site_label_2
_geom_torsion_atom_site_label_3
_geom_torsion_atom_site_label_4
_geom_torsion
_geom_torsion_site_symmetry_1
_geom_torsion_site_symmetry_4
C6 C1 C2 C3 -0.4(4) . .
N1 C1 C2 C3 178.7(3) . .
C1 C2 C3 C4 -0.6(4) . .
C2 C3 C4 C5 1.1(4) . .
C2 C3 C4 S1 -176.5(2) . .
C3 C4 C5 C6 -0.6(4) . .
S1 C4 C5 C6 176.98(19) . .
C2 C1 C6 C5 1.0(4) . .
N1 C1 C6 C5 -178.2(2) . .
C4 C5 C6 C1 -0.4(4) . .
O6 C7 C8 C9 -178.2(3) . .
C12 C7 C8 C9 1.8(4) . .
C7 C8 C9 C10 0.1(4) . .
C7 C8 C9 C9 -179.6(3) . 2_655
C8 C9 C10 C11 -1.6(4) . .
C9 C9 C10 C11 178.1(3) 2_655 .
C9 C10 C11 C12 1.2(4) . .
C10 C11 C12 C7 0.7(4) . .
C10 C11 C12 N2 -178.4(2) . .
O6 C7 C12 C11 177.8(2) . .
C8 C7 C12 C11 -2.2(4) . .
O6 C7 C12 N2 -3.1(3) . .
C8 C7 C12 N2 177.0(2) . .
C6 C1 N1 O2 174.2(3) . .
C2 C1 N1 O2 -5.0(4) . .
C6 C1 N1 O1 -5.3(4) . .
C2 C1 N1 O1 175.5(3) . .
C8 C7 O6 C13 -9.4(4) . .
C12 C7 O6 C13 170.7(2) . .
C5 C4 S1 O3 142.8(2) . .
C3 C4 S1 O3 -39.6(3) . .
C5 C4 S1 O4 -95.6(3) . .
C3 C4 S1 O4 82.0(3) . .
C5 C4 S1 O5 20.8(3) . .
C3 C4 S1 O5 -161.6(2) . .
